data_1554691
loop_
_publ_author_name
'Liu, Jianxun'
'Xing, Chang'
'Wei, Donghui'
'Deng, Qianqian'
'Yang, Cuiping'
'Peng, Qiuchen'
'Hou, Hongwei'
'Li, Yuanyuan'
'Li, Kai'

_publ_section_title
;
 Utilizing the aggregation-induced emission phenomenon to visualize
 spontaneous molecular directed motion in the solid state
;
_journal_issue 12
_journal_name_full 'Materials Chemistry Frontiers'
_journal_page_first 2746
_journal_paper_doi 10.1039/C9QM00586B
_journal_volume 3
_journal_year 2019
_chemical_formula_moiety 'C15 H15 N O2'
_chemical_formula_sum 'C15 H15 N O2'
_chemical_formula_weight 241.28
_space_group_crystal_system triclinic
_space_group_IT_number 2
_space_group_name_Hall '-P 1'
_space_group_name_H-M_alt 'P -1'
_atom_sites_solution_hydrogens geom
_audit_block_doi 10.5517/ccdc.csd.cc235s58
_audit_creation_date 2019-01-11
_audit_creation_method
;
Olex2 1.2-beta
(compiled 2018.05.29 svn.r3508 for OlexSys, GUI svn.r5506)
;
_audit_update_record
;
2019-07-21 deposited with the CCDC.	2019-10-12 downloaded from the CCDC.
;
_cell_angle_alpha 94.165(2)
_cell_angle_beta 90.331(3)
_cell_angle_gamma 90.002(3)
_cell_formula_units_Z 4
_cell_length_a 6.2682(5)
_cell_length_b 7.1504(5)
_cell_length_c 28.857(2)
_cell_measurement_reflns_used 5513
_cell_measurement_temperature 273(2)
_cell_measurement_theta_max 27.332
_cell_measurement_theta_min 2.831
_cell_volume 1289.94(16)
_computing_cell_refinement 'SAINT v8.37A (Bruker, 2015)'
_computing_data_reduction 'SAINT v8.37A (Bruker, 2015)'
_computing_molecular_graphics 'Olex2 (Dolomanov et al., 2009)'
_computing_publication_material 'Olex2 (Dolomanov et al., 2009)'
_computing_structure_refinement 'ShelXL (Sheldrick, 2015)'
_computing_structure_solution 'SHELXT 2014/5 (Sheldrick, 2014)'
_diffrn_ambient_temperature 273.15
_diffrn_measured_fraction_theta_full 0.996
_diffrn_measured_fraction_theta_max 0.996
_diffrn_radiation_type MoK\a
_diffrn_radiation_wavelength 0.71073
_diffrn_reflns_av_R_equivalents 0.0680
_diffrn_reflns_av_unetI/netI 0.0710
_diffrn_reflns_Laue_measured_fraction_full 0.996
_diffrn_reflns_Laue_measured_fraction_max 0.996
_diffrn_reflns_limit_h_max 8
_diffrn_reflns_limit_h_min -8
_diffrn_reflns_limit_k_max 9
_diffrn_reflns_limit_k_min -7
_diffrn_reflns_limit_l_max 37
_diffrn_reflns_limit_l_min -37
_diffrn_reflns_number 22625
_diffrn_reflns_point_group_measured_fraction_full 0.996
_diffrn_reflns_point_group_measured_fraction_max 0.996
_diffrn_reflns_theta_full 25.242
_diffrn_reflns_theta_max 27.589
_diffrn_reflns_theta_min 2.856
_exptl_absorpt_coefficient_mu 0.083
_exptl_absorpt_correction_T_max 0.7456
_exptl_absorpt_correction_T_min 0.4915
_exptl_absorpt_correction_type multi-scan
_exptl_absorpt_process_details
;
SADABS-2016/2 (Bruker,2016/2) was used for absorption correction.
wR2(int) was 0.1629 before and 0.0700 after correction.
The Ratio of minimum to maximum transmission is 0.6592.
The \l/2 correction factor is Not present.
;
_exptl_crystal_density_diffrn 1.242
_exptl_crystal_description block
_exptl_crystal_F_000 512
_refine_diff_density_max 0.199
_refine_diff_density_min -0.175
_refine_diff_density_rms 0.040
_refine_ls_extinction_method none
_refine_ls_goodness_of_fit_ref 1.040
_refine_ls_hydrogen_treatment constr
_refine_ls_matrix_type full
_refine_ls_number_parameters 329
_refine_ls_number_reflns 5963
_refine_ls_number_restraints 0
_refine_ls_restrained_S_all 1.040
_refine_ls_R_factor_all 0.1179
_refine_ls_R_factor_gt 0.0591
_refine_ls_shift/su_max 0.000
_refine_ls_shift/su_mean 0.000
_refine_ls_structure_factor_coef Fsqd
_refine_ls_weighting_details 'w=1/[\s^2^(Fo^2^)+(0.0547P)^2^+0.3455P] where P=(Fo^2^+2Fc^2^)/3'
_refine_ls_weighting_scheme calc
_refine_ls_wR_factor_gt 0.1397
_refine_ls_wR_factor_ref 0.1616
_reflns_Friedel_coverage 0.000
_reflns_number_gt 3413
_reflns_number_total 5963
_reflns_threshold_expression 'I > 2\s(I)'
_cod_data_source_file c9qm00586b3.cif
_cod_data_source_block a_a
_cod_original_cell_volume 1289.92(17)
_cod_database_code 1554691
_shelx_shelxl_version_number 2016/6
_shelx_space_group_comment
;
The symmetry employed for this shelxl refinement is uniquely defined
by the following loop, which should always be used as a source of
symmetry information in preference to the above space-group names.
They are only intended as comments.
;
_olex2_refinement_description
;
1. Fixed Uiso
 At 1.2 times of:
  All C(H) groups, All C(H,H) groups
 At 1.5 times of:
  All C(H,H,H) groups, All O(H) groups
2.a Secondary CH2 refined with riding coordinates:
 C00W(H00A,H00B), C00X(H00D,H00H)
2.b Aromatic/amide H refined with riding coordinates:
 C007(H007), C008(H008), C00A(H00C), C00E(H00E), C00F(H00F), C00G(H00G),
 C00J(H00J), C00K(H00K), C00L(H00L), C00M(H00M), C00P(H00P), C00Q(H00Q),
 C00R(H00R), C00S(H00S), C00T(H00T), C00U(H00U), C00V(H00V), C00Y(H00Y)
2.c Idealised Me refined as rotating group:
 C00Z(H00I,H00N,H00O), C010(H01A,H01B,H01C)
2.d Idealised tetrahedral OH refined as rotating group:
 O003(H003), O004(H004)
;
_olex2_submission_special_instructions 'No special instructions were received'

loop_
_space_group_symop_operation_xyz
'x, y, z'
'-x, -y, -z'

loop_
_atom_site_label
_atom_site_type_symbol
_atom_site_fract_x
_atom_site_fract_y
_atom_site_fract_z
_atom_site_U_iso_or_equiv
_atom_site_adp_type
_atom_site_occupancy
_atom_site_site_symmetry_order
_atom_site_calc_flag
_atom_site_refinement_flags_posn
O001 O 0.4987(2) 0.53436(19) 0.59857(5) 0.0467(4) Uani 1 1 d .
O002 O 0.9986(2) 0.02320(19) 0.59842(4) 0.0468(4) Uani 1 1 d .
O003 O -0.2121(2) 0.5147(2) 0.82139(5) 0.0597(4) Uani 1 1 d .
H003 H -0.142328 0.531147 0.798074 0.090 Uiso 1 1 calc GR
O004 O 0.2921(2) 0.1699(2) 0.82297(5) 0.0624(5) Uani 1 1 d .
H004 H 0.359545 0.141220 0.799254 0.094 Uiso 1 1 calc GR
N005 N 0.1201(3) 0.5940(2) 0.77303(5) 0.0401(4) Uani 1 1 d .
N006 N 0.6214(3) 0.0629(2) 0.77299(6) 0.0405(4) Uani 1 1 d .
C007 C 0.7206(3) -0.0407(3) 0.64841(7) 0.0381(5) Uani 1 1 d .
H007 H 0.651552 -0.101404 0.622970 0.046 Uiso 1 1 calc R
C008 C 0.6253(3) -0.0322(3) 0.69109(7) 0.0385(5) Uani 1 1 d .
H008 H 0.490236 -0.083556 0.694168 0.046 Uiso 1 1 calc R
C009 C 0.9192(3) 0.0404(2) 0.64266(6) 0.0350(4) Uani 1 1 d .
C00A C 0.9262(3) 0.1355(3) 0.72395(7) 0.0399(5) Uani 1 1 d .
H00C H 0.996132 0.194897 0.749448 0.048 Uiso 1 1 calc R
C00B C 0.7288(3) 0.0528(2) 0.72994(6) 0.0361(4) Uani 1 1 d .
C00C C 0.1179(3) 0.6294(3) 0.85581(7) 0.0397(5) Uani 1 1 d .
C00D C 0.2288(3) 0.5797(2) 0.73012(6) 0.0362(4) Uani 1 1 d .
C00E C 0.2207(3) 0.6272(3) 0.64861(7) 0.0388(5) Uani 1 1 d .
H00E H 0.151749 0.673615 0.623233 0.047 Uiso 1 1 calc R
C00F C 0.4264(3) 0.4940(3) 0.72421(7) 0.0397(5) Uani 1 1 d .
H00F H 0.496189 0.449368 0.749708 0.048 Uiso 1 1 calc R
C00G C 1.0209(3) 0.1308(3) 0.68061(7) 0.0391(5) Uani 1 1 d .
H00G H 1.152244 0.188320 0.677048 0.047 Uiso 1 1 calc R
C00H C 0.4190(3) 0.5427(2) 0.64290(6) 0.0353(4) Uani 1 1 d .
C00I C 0.6245(3) 0.0720(3) 0.85575(7) 0.0407(5) Uani 1 1 d .
C00J C 0.1256(3) 0.6428(3) 0.69140(7) 0.0385(5) Uani 1 1 d .
H00J H -0.009319 0.696060 0.694560 0.046 Uiso 1 1 calc R
C00K C 0.2210(3) 0.6332(3) 0.81120(7) 0.0405(5) Uani 1 1 d .
H00K H 0.364635 0.665063 0.810193 0.049 Uiso 1 1 calc R
C00L C 0.5214(3) 0.4738(3) 0.68084(7) 0.0390(5) Uani 1 1 d .
H00L H 0.652847 0.414435 0.677218 0.047 Uiso 1 1 calc R
C00M C 0.7242(3) 0.0425(3) 0.81086(7) 0.0409(5) Uani 1 1 d .
H00M H 0.867143 0.007763 0.809343 0.049 Uiso 1 1 calc R
C00N C 0.4143(3) 0.1416(3) 0.86050(7) 0.0459(5) Uani 1 1 d .
C00O C -0.0939(3) 0.5629(3) 0.85949(7) 0.0434(5) Uani 1 1 d .
C00P C 0.7398(4) 0.0403(3) 0.89589(7) 0.0497(5) Uani 1 1 d .
H00P H 0.877728 -0.006940 0.893279 0.060 Uiso 1 1 calc R
C00Q C 0.2293(4) 0.6815(3) 0.89659(7) 0.0497(5) Uani 1 1 d .
H00Q H 0.368134 0.726142 0.894795 0.060 Uiso 1 1 calc R
C00R C -0.1813(4) 0.5457(3) 0.90266(8) 0.0535(6) Uani 1 1 d .
H00R H -0.318370 0.497665 0.905087 0.064 Uiso 1 1 calc R
C00S C 0.1390(4) 0.6682(3) 0.93918(8) 0.0625(7) Uani 1 1 d .
H00S H 0.214898 0.705273 0.966074 0.075 Uiso 1 1 calc R
C00T C 0.3310(4) 0.1833(3) 0.90423(8) 0.0575(6) Uani 1 1 d .
H00T H 0.194422 0.233099 0.907482 0.069 Uiso 1 1 calc R
C00U C 0.6538(5) 0.0774(3) 0.93906(8) 0.0628(7) Uani 1 1 d .
H00U H 0.731373 0.053315 0.965542 0.075 Uiso 1 1 calc R
C00V C -0.0672(4) 0.5991(3) 0.94200(8) 0.0620(7) Uani 1 1 d .
H00V H -0.128462 0.588874 0.970983 0.074 Uiso 1 1 calc R
C00W C 0.7038(3) 0.4525(4) 0.59102(8) 0.0589(6) Uani 1 1 d .
H00A H 0.697512 0.318707 0.594474 0.071 Uiso 1 1 calc R
H00B H 0.805452 0.507933 0.613488 0.071 Uiso 1 1 calc R
C00X C 1.2038(3) 0.1005(4) 0.59074(8) 0.0584(6) Uani 1 1 d .
H00D H 1.305617 0.057814 0.613097 0.070 Uiso 1 1 calc R
H00H H 1.197581 0.236349 0.594380 0.070 Uiso 1 1 calc R
C00Y C 0.4501(5) 0.1510(3) 0.94281(9) 0.0657(7) Uani 1 1 d .
H00Y H 0.392744 0.179266 0.972138 0.079 Uiso 1 1 calc R
C00Z C 1.2710(5) 0.0380(5) 0.54267(9) 0.0959(11) Uani 1 1 d .
H00I H 1.171121 0.083286 0.520770 0.144 Uiso 1 1 calc GR
H00N H 1.275009 -0.096491 0.539280 0.144 Uiso 1 1 calc GR
H00O H 1.410312 0.086962 0.536983 0.144 Uiso 1 1 calc GR
C010 C 0.7713(5) 0.4883(5) 0.54280(9) 0.0965(11) Uani 1 1 d .
H01A H 0.669770 0.433075 0.520854 0.145 Uiso 1 1 calc GR
H01B H 0.909314 0.433883 0.536787 0.145 Uiso 1 1 calc GR
H01C H 0.778258 0.621055 0.539826 0.145 Uiso 1 1 calc GR

loop_
_atom_site_aniso_label
_atom_site_aniso_U_11
_atom_site_aniso_U_22
_atom_site_aniso_U_33
_atom_site_aniso_U_23
_atom_site_aniso_U_13
_atom_site_aniso_U_12
O001 0.0442(8) 0.0530(9) 0.0435(9) 0.0065(6) 0.0024(7) 0.0053(7)
O002 0.0459(9) 0.0518(9) 0.0421(8) -0.0011(6) 0.0023(7) -0.0028(7)
O003 0.0441(9) 0.0795(12) 0.0553(10) 0.0038(9) -0.0017(8) -0.0119(8)
O004 0.0459(9) 0.0791(12) 0.0624(10) 0.0061(9) 0.0023(8) 0.0120(8)
N005 0.0386(9) 0.0374(9) 0.0445(10) 0.0041(7) 0.0007(8) 0.0014(7)
N006 0.0416(10) 0.0363(9) 0.0436(10) 0.0022(7) 0.0003(8) -0.0005(7)
C007 0.0389(11) 0.0341(10) 0.0408(11) -0.0004(8) -0.0089(9) 0.0012(9)
C008 0.0319(10) 0.0329(10) 0.0504(12) 0.0020(8) -0.0033(9) -0.0034(8)
C009 0.0373(11) 0.0290(9) 0.0387(11) 0.0015(8) -0.0006(9) 0.0050(8)
C00A 0.0398(11) 0.0345(10) 0.0445(12) -0.0025(8) -0.0053(9) -0.0025(9)
C00B 0.0360(11) 0.0307(9) 0.0414(11) 0.0020(8) 0.0001(9) 0.0033(8)
C00C 0.0429(12) 0.0310(10) 0.0450(12) 0.0009(8) -0.0006(9) 0.0020(9)
C00D 0.0350(11) 0.0299(9) 0.0437(12) 0.0023(8) -0.0017(9) -0.0019(8)
C00E 0.0394(11) 0.0349(10) 0.0422(12) 0.0049(8) -0.0089(9) 0.0005(9)
C00F 0.0396(11) 0.0371(10) 0.0429(12) 0.0072(8) -0.0061(9) 0.0013(9)
C00G 0.0335(11) 0.0375(10) 0.0460(12) 0.0011(8) 0.0003(9) -0.0031(8)
C00H 0.0363(11) 0.0291(9) 0.0404(11) 0.0017(8) -0.0014(9) -0.0044(8)
C00I 0.0463(12) 0.0309(10) 0.0449(12) 0.0032(8) 0.0035(10) -0.0017(9)
C00J 0.0319(10) 0.0343(10) 0.0494(12) 0.0036(8) -0.0033(9) 0.0028(8)
C00K 0.0381(11) 0.0347(10) 0.0482(12) 0.0010(8) -0.0012(10) -0.0030(9)
C00L 0.0337(11) 0.0362(10) 0.0474(12) 0.0048(8) -0.0011(9) 0.0057(8)
C00M 0.0392(11) 0.0363(10) 0.0471(12) 0.0026(8) 0.0025(10) 0.0018(9)
C00N 0.0486(13) 0.0371(11) 0.0523(13) 0.0039(9) 0.0059(11) -0.0021(10)
C00O 0.0466(12) 0.0366(10) 0.0468(13) 0.0020(9) 0.0008(10) 0.0028(9)
C00P 0.0603(14) 0.0422(12) 0.0468(13) 0.0044(9) -0.0019(11) 0.0019(10)
C00Q 0.0559(14) 0.0445(12) 0.0477(13) -0.0039(9) -0.0054(11) 0.0006(10)
C00R 0.0551(14) 0.0469(13) 0.0595(15) 0.0089(10) 0.0127(12) 0.0072(11)
C00S 0.0835(19) 0.0564(15) 0.0463(14) -0.0042(11) -0.0108(13) 0.0066(13)
C00T 0.0622(15) 0.0454(13) 0.0649(16) 0.0017(11) 0.0209(13) 0.0003(11)
C00U 0.093(2) 0.0519(14) 0.0442(14) 0.0069(10) -0.0025(13) -0.0013(14)
C00V 0.0850(19) 0.0562(14) 0.0454(14) 0.0077(11) 0.0148(13) 0.0185(14)
C00W 0.0459(14) 0.0750(17) 0.0567(15) 0.0089(12) 0.0087(11) 0.0088(12)
C00X 0.0460(14) 0.0735(17) 0.0551(14) 0.0005(11) 0.0084(11) -0.0074(12)
C00Y 0.095(2) 0.0506(14) 0.0513(15) 0.0001(11) 0.0240(14) -0.0057(14)
C00Z 0.084(2) 0.136(3) 0.0645(19) -0.0139(17) 0.0265(16) -0.025(2)
C010 0.084(2) 0.141(3) 0.0670(19) 0.0261(18) 0.0308(16) 0.034(2)

loop_
_atom_type_symbol
_atom_type_description
_atom_type_scat_dispersion_real
_atom_type_scat_dispersion_imag
_atom_type_scat_source
C C 0.0033 0.0016 'International Tables Vol C Tables 4.2.6.8 and 6.1.1.4'
H H 0.0000 0.0000 'International Tables Vol C Tables 4.2.6.8 and 6.1.1.4'
N N 0.0061 0.0033 'International Tables Vol C Tables 4.2.6.8 and 6.1.1.4'
O O 0.0106 0.0060 'International Tables Vol C Tables 4.2.6.8 and 6.1.1.4'

loop_
_geom_angle_atom_site_label_1
_geom_angle_atom_site_label_2
_geom_angle_atom_site_label_3
_geom_angle
C00H O001 C00W 117.77(15)
C009 O002 C00X 117.95(15)
C00O O003 H003 109.5
C00N O004 H004 109.5
C00K N005 C00D 120.82(17)
C00M N006 C00B 120.48(17)
C008 C007 H007 119.6
C008 C007 C009 120.79(17)
C009 C007 H007 119.6
C007 C008 H008 119.7
C007 C008 C00B 120.55(18)
C00B C008 H008 119.7
O002 C009 C007 115.60(16)
O002 C009 C00G 125.07(17)
C00G C009 C007 119.33(18)
C00B C00A H00C 119.5
C00G C00A H00C 119.5
C00G C00A C00B 121.09(17)
C008 C00B N006 118.46(17)
C00A C00B N006 122.94(16)
C00A C00B C008 118.44(17)
C00O C00C C00K 121.21(18)
C00Q C00C C00K 120.48(19)
C00Q C00C C00O 118.21(19)
C00F C00D N005 123.08(17)
C00F C00D C00J 118.58(18)
C00J C00D N005 118.18(17)
C00H C00E H00E 119.8
C00J C00E H00E 119.8
C00J C00E C00H 120.49(18)
C00D C00F H00F 119.5
C00L C00F C00D 120.99(18)
C00L C00F H00F 119.5
C009 C00G C00A 119.74(18)
C009 C00G H00G 120.1
C00A C00G H00G 120.1
O001 C00H C00E 115.52(16)
O001 C00H C00L 124.90(17)
C00L C00H C00E 119.58(18)
C00N C00I C00M 121.58(19)
C00P C00I C00M 119.92(19)
C00P C00I C00N 118.42(19)
C00D C00J H00J 119.6
C00E C00J C00D 120.73(18)
C00E C00J H00J 119.6
N005 C00K C00C 121.87(18)
N005 C00K H00K 119.1
C00C C00K H00K 119.1
C00F C00L H00L 120.2
C00H C00L C00F 119.58(18)
C00H C00L H00L 120.2
N006 C00M C00I 121.88(19)
N006 C00M H00M 119.1
C00I C00M H00M 119.1
O004 C00N C00I 121.32(19)
O004 C00N C00T 118.8(2)
C00T C00N C00I 119.9(2)
O003 C00O C00C 121.16(18)
O003 C00O C00R 119.0(2)
C00R C00O C00C 119.9(2)
C00I C00P H00P 119.4
C00U C00P C00I 121.3(2)
C00U C00P H00P 119.4
C00C C00Q H00Q 119.3
C00S C00Q C00C 121.4(2)
C00S C00Q H00Q 119.3
C00O C00R H00R 119.9
C00V C00R C00O 120.2(2)
C00V C00R H00R 119.9
C00Q C00S H00S 120.3
C00Q C00S C00V 119.5(2)
C00V C00S H00S 120.3
C00N C00T H00T 120.1
C00Y C00T C00N 119.8(2)
C00Y C00T H00T 120.1
C00P C00U H00U 120.4
C00P C00U C00Y 119.2(2)
C00Y C00U H00U 120.4
C00R C00V C00S 120.8(2)
C00R C00V H00V 119.6
C00S C00V H00V 119.6
O001 C00W H00A 110.1
O001 C00W H00B 110.1
O001 C00W C010 107.85(19)
H00A C00W H00B 108.4
C010 C00W H00A 110.1
C010 C00W H00B 110.1
O002 C00X H00D 110.1
O002 C00X H00H 110.1
O002 C00X C00Z 108.18(19)
H00D C00X H00H 108.4
C00Z C00X H00D 110.1
C00Z C00X H00H 110.1
C00T C00Y C00U 121.4(2)
C00T C00Y H00Y 119.3
C00U C00Y H00Y 119.3
C00X C00Z H00I 109.5
C00X C00Z H00N 109.5
C00X C00Z H00O 109.5
H00I C00Z H00N 109.5
H00I C00Z H00O 109.5
H00N C00Z H00O 109.5
C00W C010 H01A 109.5
C00W C010 H01B 109.5
C00W C010 H01C 109.5
H01A C010 H01B 109.5
H01A C010 H01C 109.5
H01B C010 H01C 109.5

loop_
_geom_bond_atom_site_label_1
_geom_bond_atom_site_label_2
_geom_bond_distance
O001 C00H 1.373(2)
O001 C00W 1.424(3)
O002 C009 1.370(2)
O002 C00X 1.425(2)
O003 H003 0.8200
O003 C00O 1.346(2)
O004 H004 0.8200
O004 C00N 1.350(2)
N005 C00D 1.414(2)
N005 C00K 1.280(2)
N006 C00B 1.414(2)
N006 C00M 1.283(2)
C007 H007 0.9300
C007 C008 1.370(3)
C007 C009 1.389(3)
C008 H008 0.9300
C008 C00B 1.393(3)
C009 C00G 1.383(3)
C00A H00C 0.9300
C00A C00B 1.388(3)
C00A C00G 1.385(3)
C00C C00K 1.446(3)
C00C C00O 1.418(3)
C00C C00Q 1.392(3)
C00D C00F 1.388(3)
C00D C00J 1.391(3)
C00E H00E 0.9300
C00E C00H 1.387(3)
C00E C00J 1.371(3)
C00F H00F 0.9300
C00F C00L 1.387(3)
C00G H00G 0.9300
C00H C00L 1.387(3)
C00I C00M 1.443(3)
C00I C00N 1.412(3)
C00I C00P 1.394(3)
C00J H00J 0.9300
C00K H00K 0.9300
C00L H00L 0.9300
C00M H00M 0.9300
C00N C00T 1.381(3)
C00O C00R 1.377(3)
C00P H00P 0.9300
C00P C00U 1.368(3)
C00Q H00Q 0.9300
C00Q C00S 1.366(3)
C00R H00R 0.9300
C00R C00V 1.369(3)
C00S H00S 0.9300
C00S C00V 1.388(3)
C00T H00T 0.9300
C00T C00Y 1.370(3)
C00U H00U 0.9300
C00U C00Y 1.383(4)
C00V H00V 0.9300
C00W H00A 0.9700
C00W H00B 0.9700
C00W C010 1.496(3)
C00X H00D 0.9700
C00X H00H 0.9700
C00X C00Z 1.489(3)
C00Y H00Y 0.9300
C00Z H00I 0.9600
C00Z H00N 0.9600
C00Z H00O 0.9600
C010 H01A 0.9600
C010 H01B 0.9600
C010 H01C 0.9600
